data_7060008
loop_
_publ_author_name
'Zhang, Baoyue'
'Ying, Jun'
'Zhang, Xinyue'
'Wang, Chen'
'Tian, Aixiang'

_publ_section_title
;
 Five Keggin-based compounds modified by bis- and mono-[1,3,4]triazole
 ligands: characterization, and selective photocatalytic and
 electrochemical properties
;
_journal_issue 41
_journal_name_full 'New Journal of Chemistry'
_journal_page_first 18074
_journal_page_last 18083
_journal_paper_doi 10.1039/D0NJ03485A
_journal_volume 44
_journal_year 2020
_chemical_formula_moiety 'O40 P W12, C30 H31 Cu N15, 3(H2 O)'
_chemical_formula_sum 'C30 H37 Cu N15 O43 P W12'
_chemical_formula_weight 3596.45
_space_group_crystal_system triclinic
_space_group_IT_number 2
_space_group_name_Hall '-P 1'
_space_group_name_H-M_alt 'P -1'
_atom_sites_solution_hydrogens mixed
_atom_sites_solution_primary dual
_audit_creation_date 2020-08-25
_audit_creation_method
;
Olex2 1.3
(compiled 2020.06.28 svn.raecde09e for OlexSys, GUI svn.r6132)
;
_audit_update_record
;
2020-09-06 deposited with the CCDC.	2020-09-11 downloaded from the CCDC.
;
_cell_angle_alpha 98.765(2)
_cell_angle_beta 95.235(2)
_cell_angle_gamma 110.197(2)
_cell_formula_units_Z 2
_cell_length_a 11.6599(10)
_cell_length_b 14.1240(12)
_cell_length_c 20.5224(18)
_cell_measurement_reflns_used 2369
_cell_measurement_temperature 296.15
_cell_measurement_theta_max 28.01
_cell_measurement_theta_min 2.81
_cell_volume 3096.9(5)
_computing_cell_refinement 'SAINT V8.18C (?, 2016)'
_computing_data_reduction 'SAINT V8.18C (?, 2016)'
_computing_molecular_graphics 'Olex2 1.3 (Dolomanov et al., 2009)'
_computing_publication_material 'Olex2 1.3 (Dolomanov et al., 2009)'
_computing_structure_refinement 'SHELXL 2018/3 (Sheldrick, 2015)'
_computing_structure_solution 'SHELXT 2014/5 (Sheldrick, 2014)'
_diffrn_ambient_temperature 296.15
_diffrn_measured_fraction_theta_full 0.996
_diffrn_measured_fraction_theta_max 0.996
_diffrn_measurement_device_type 'Bruker APEX-II CCD'
_diffrn_measurement_method '\f and \w scans'
_diffrn_radiation_monochromator graphite
_diffrn_radiation_type MoK\a
_diffrn_radiation_wavelength 0.71073
_diffrn_reflns_av_R_equivalents 0.0475
_diffrn_reflns_av_unetI/netI 0.0959
_diffrn_reflns_Laue_measured_fraction_full 0.996
_diffrn_reflns_Laue_measured_fraction_max 0.996
_diffrn_reflns_limit_h_max 11
_diffrn_reflns_limit_h_min -13
_diffrn_reflns_limit_k_max 15
_diffrn_reflns_limit_k_min -16
_diffrn_reflns_limit_l_max 24
_diffrn_reflns_limit_l_min -24
_diffrn_reflns_number 17771
_diffrn_reflns_point_group_measured_fraction_full 0.996
_diffrn_reflns_point_group_measured_fraction_max 0.996
_diffrn_reflns_theta_full 24.998
_diffrn_reflns_theta_max 24.998
_diffrn_reflns_theta_min 1.016
_diffrn_source_current 30.0
_diffrn_source_power 1.2
_diffrn_source_voltage 40.0
_diffrn_standards_number 0
_exptl_absorpt_coefficient_mu 22.658
_exptl_absorpt_correction_T_max 0.7457
_exptl_absorpt_correction_T_min 0.4901
_exptl_absorpt_correction_type multi-scan
_exptl_absorpt_process_details
;
SADABS-2008/1 (Bruker,2008) was used for absorption correction.
wR2(int) was 0.1215 before and 0.0395 after correction.
The Ratio of minimum to maximum transmission is 0.6572.
The \l/2 correction factor is 0.0015.
;
_exptl_crystal_colour colourless
_exptl_crystal_colour_primary colourless
_exptl_crystal_density_diffrn 3.857
_exptl_crystal_description block
_exptl_crystal_F_000 3196
_exptl_crystal_size_max 0.19
_exptl_crystal_size_mid 0.17
_exptl_crystal_size_min 0.15
_refine_diff_density_max 2.089
_refine_diff_density_min -1.707
_refine_diff_density_rms 0.366
_refine_ls_extinction_method none
_refine_ls_goodness_of_fit_ref 0.984
_refine_ls_hydrogen_treatment constr
_refine_ls_matrix_type full
_refine_ls_number_parameters 919
_refine_ls_number_reflns 10862
_refine_ls_number_restraints 369
_refine_ls_restrained_S_all 0.970
_refine_ls_R_factor_all 0.0923
_refine_ls_R_factor_gt 0.0487
_refine_ls_shift/su_max 0.000
_refine_ls_shift/su_mean 0.000
_refine_ls_structure_factor_coef Fsqd
_refine_ls_weighting_details 'w=1/[\s^2^(Fo^2^)+(0.0241P)^2^] where P=(Fo^2^+2Fc^2^)/3'
_refine_ls_weighting_scheme calc
_refine_ls_wR_factor_gt 0.0795
_refine_ls_wR_factor_ref 0.0930
_reflns_Friedel_coverage 0.000
_reflns_number_gt 7124
_reflns_number_total 10862
_reflns_threshold_expression 'I > 2\s(I)'
_cod_data_source_file d0nj03485a2.cif
_cod_data_source_block 2
_cod_depositor_comments 'Adding full bibliography for 7060005--7060009.cif.'
_cod_database_code 7060008
_shelx_shelxl_version_number 2018/3
_shelx_space_group_comment
;
The symmetry employed for this shelxl refinement is uniquely defined
by the following loop, which should always be used as a source of
symmetry information in preference to the above space-group names.
They are only intended as comments.
;
_olex2_refinement_description
;
1. Fixed Uiso
 At 1.2 times of:
  All C(H) groups, All C(H,H) groups, All N(H) groups
 At 1.5 times of:
  All O(H,H) groups
2. Uiso/Uaniso restraints and constraints
Uanis(O20) \\sim Ueq, Uanis(O14) \\sim Ueq: with sigma of 0.01 and sigma for
terminal atoms of 0.02
Uanis(C21) \\sim Ueq, Uanis(O33) \\sim Ueq, Uanis(O5) \\sim Ueq, Uanis(C27)
\\sim Ueq, Uanis(O36) \\sim Ueq, Uanis(O35) \\sim Ueq: with sigma of 0.005 and
sigma for terminal atoms of 0.01
Uanis(O43) \\sim Ueq: with sigma of 0.01 and sigma for terminal atoms of 0.02
3. Rigid body (RIGU) restrains
 C1, C2, C3, C4, C5, C6, C7, C8, C9, C10, C11, C12, C13, C14, C15, C16, C17,
 C18, C19, C20, C21, C22, C23, C24, C25, C26, C27, C28, C028, C29, N1, N2, N3,
 N4, N5, N6, N7, N8, N9, N10, N11, N12, N13, N14, N15
 with sigma for 1-2 distances of 0.004 and sigma for 1-3 distances of 0.004
4.a Riding coordinates:
 O41(H41A,H41B), O42(H42A,H42B), O43(H43A,H43B)
4.b Secondary CH2 refined with riding coordinates:
 C3(H3A,H3B), C10(H10A,H10B), C15(H15A,H15B), C20(H20A,H20B), C26(H26A,H26B)
4.c Aromatic/amide H refined with riding coordinates:
 N1(H1A), C1(H1), C2(H2), C5(H5), C6(H6), C7(H7), C8(H8), C11(H11), C12(H12),
 C13(H13), C14(H14), C17(H17), C18(H18), C19(H19), C22(H22), C23(H23), C24(H24),
  C25(H25), C28(H28), C028(H028), C29(H29)
;
_olex2_submission_special_instructions 'No special instructions were received'

loop_
_space_group_symop_operation_xyz
'x, y, z'
'-x, -y, -z'

loop_
_atom_site_label
_atom_site_type_symbol
_atom_site_fract_x
_atom_site_fract_y
_atom_site_fract_z
_atom_site_U_iso_or_equiv
_atom_site_adp_type
_atom_site_occupancy
_atom_site_site_symmetry_order
_atom_site_calc_flag
_atom_site_refinement_flags_posn
_atom_site_refinement_flags_adp
_atom_site_refinement_flags_occupancy
_atom_site_disorder_assembly
_atom_site_disorder_group
W1 W 0.36805(7) 0.46208(5) 0.39063(3) 0.02015(18) Uani 1 1 d . . . . .
W2 W 0.50919(7) 0.26310(5) 0.37980(3) 0.02063(18) Uani 1 1 d . . . . .
W3 W -0.03336(7) 0.18857(5) 0.27128(4) 0.02132(18) Uani 1 1 d . . . . .
W4 W 0.18020(7) 0.19454(5) 0.39964(3) 0.02129(18) Uani 1 1 d . . . . .
W5 W 0.42829(7) 0.07523(5) 0.23993(4) 0.02075(18) Uani 1 1 d . . . . .
W6 W 0.09834(7) 0.00522(5) 0.26030(3) 0.02025(18) Uani 1 1 d . . . . .
W7 W 0.60338(7) 0.32347(5) 0.23368(4) 0.02156(18) Uani 1 1 d . . . . .
W8 W 0.45894(7) 0.52018(5) 0.24351(3) 0.01991(18) Uani 1 1 d . . . . .
W9 W 0.37309(8) 0.31390(5) 0.09339(3) 0.02382(19) Uani 1 1 d . . . . .
W10 W 0.19819(8) 0.06669(5) 0.10113(3) 0.02230(19) Uani 1 1 d . . . . .
W11 W 0.06840(7) 0.25057(5) 0.11152(3) 0.02307(19) Uani 1 1 d . . . . .
W12 W 0.15355(7) 0.45502(5) 0.26269(3) 0.02030(18) Uani 1 1 d . . . . .
P00E P 0.2835(4) 0.2597(3) 0.2492(2) 0.0137(9) Uani 1 1 d . . . . .
O1 O 0.0256(11) -0.1226(8) 0.2543(5) 0.026(3) Uani 1 1 d . . . . .
O2 O 0.1225(10) 0.0542(8) 0.3554(5) 0.022(3) Uani 1 1 d . . . . .
O3 O 0.4714(12) -0.0294(9) 0.2273(6) 0.032(3) Uani 1 1 d . . . . .
O4 O 0.1098(10) 0.0198(7) 0.1711(5) 0.018(3) Uani 1 1 d . . . . .
O5 O -0.0380(11) 0.0503(8) 0.2557(5) 0.023(3) Uani 1 1 d . U . . .
O6 O 0.1587(12) -0.0401(8) 0.0418(5) 0.033(3) Uani 1 1 d . . . . .
O7 O 0.0747(11) 0.1189(8) 0.0748(5) 0.025(3) Uani 1 1 d . . . . .
O8 O -0.0134(10) 0.1910(7) 0.1809(5) 0.021(3) Uani 1 1 d . . . . .
O9 O -0.1863(13) 0.1691(9) 0.2715(7) 0.043(4) Uani 1 1 d . . . . .
O10 O 0.0446(11) 0.3342(7) 0.2864(5) 0.021(3) Uani 1 1 d . . . . .
O11 O -0.0501(12) 0.2546(9) 0.0584(6) 0.034(3) Uani 1 1 d . . . . .
O12 O 0.1167(10) 0.3781(8) 0.1761(5) 0.021(3) Uani 1 1 d . . . . .
O13 O 0.0697(13) 0.5309(8) 0.2590(6) 0.036(4) Uani 1 1 d . . . . .
O14 O 0.2372(11) 0.5007(7) 0.3533(5) 0.022(3) Uani 1 1 d . U . . .
O15 O 0.2470(10) 0.3394(8) 0.4068(5) 0.020(3) Uani 1 1 d . . . . .
O16 O 0.1599(11) 0.1835(8) 0.4797(5) 0.027(3) Uani 1 1 d . . . . .
O17 O 0.0218(11) 0.1954(8) 0.3635(5) 0.020(3) Uani 1 1 d . . . . .
O18 O 0.4109(12) 0.5394(8) 0.4656(5) 0.028(3) Uani 1 1 d . . . . .
O19 O 0.4742(11) 0.3862(8) 0.3918(6) 0.027(3) Uani 1 1 d . . . . .
O20 O 0.4699(10) 0.5479(7) 0.3391(5) 0.019(3) Uani 1 1 d . U . . .
O21 O 0.5998(11) 0.2743(9) 0.4518(6) 0.032(3) Uani 1 1 d . . . . .
O22 O 0.6322(10) 0.3233(8) 0.3275(5) 0.021(3) Uani 1 1 d . . . . .
O23 O 0.7480(12) 0.3697(9) 0.2179(5) 0.030(3) Uani 1 1 d . . . . .
O24 O 0.4960(10) 0.1315(8) 0.3323(5) 0.023(3) Uani 1 1 d . . . . .
O25 O 0.5575(11) 0.6373(8) 0.2350(5) 0.026(3) Uani 1 1 d . . . . .
O26 O 0.5664(11) 0.4472(8) 0.2550(5) 0.021(3) Uani 1 1 d . . . . .
O27 O 0.3052(10) 0.5417(7) 0.2402(5) 0.017(3) Uani 1 1 d . . . . .
O28 O 0.4061(11) 0.4401(8) 0.1570(5) 0.023(3) Uani 1 1 d . . . . .
O29 O 0.5040(11) 0.3006(8) 0.1490(5) 0.028(3) Uani 1 1 d . . . . .
O30 O 0.2071(11) 0.3103(8) 0.0698(5) 0.025(3) Uani 1 1 d . . . . .
O31 O 0.3084(12) 0.1691(8) 0.0617(5) 0.029(3) Uani 1 1 d . . . . .
O32 O 0.4379(13) 0.3553(9) 0.0299(6) 0.037(4) Uani 1 1 d . . . . .
O33 O 0.5666(10) 0.1783(7) 0.2193(5) 0.012(2) Uani 1 1 d . U . . .
O34 O 0.2678(11) 0.0215(8) 0.2672(5) 0.025(3) Uani 1 1 d . . . . .
O35 O 0.2474(11) 0.2349(8) 0.1739(5) 0.023(3) Uani 1 1 d . U . . .
O36 O 0.1798(10) 0.1930(8) 0.2818(5) 0.020(3) Uani 1 1 d . U . . .
O37 O 0.3068(10) 0.3720(7) 0.2748(5) 0.015(3) Uani 1 1 d . . . . .
O38 O 0.4030(10) 0.2393(7) 0.2679(5) 0.014(2) Uani 1 1 d . . . . .
O39 O 0.3454(11) 0.2001(8) 0.3991(6) 0.028(3) Uani 1 1 d . . . . .
O40 O 0.3376(11) 0.0659(8) 0.1555(5) 0.026(3) Uani 1 1 d . . . . .
Cu1 Cu -0.2253(2) -0.23383(16) 0.24343(10) 0.0243(5) Uani 1 1 d . . . . .
N1 N -0.2741(17) 0.2540(11) 0.8417(8) 0.043(4) Uani 1 1 d . . . . .
H1A H -0.283471 0.262751 0.882980 0.052 Uiso 1 1 calc R U . . .
N2 N -0.1697(17) 0.2449(12) 0.8170(8) 0.041(4) Uani 1 1 d . . . . .
N3 N -0.3059(15) 0.2376(10) 0.7334(7) 0.029(3) Uani 1 1 d . . . . .
N4 N -0.2071(15) -0.0160(11) 0.4079(7) 0.034(4) Uani 1 1 d . . . . .
N5 N -0.3345(18) -0.0925(14) 0.3144(8) 0.053(5) Uani 1 1 d . . . . .
N6 N -0.2446(16) -0.1329(11) 0.3178(7) 0.035(4) Uani 1 1 d . . . . .
N7 N -0.1719(14) -0.3013(10) 0.3136(6) 0.021(3) Uani 1 1 d . . . . .
N8 N -0.0639(16) -0.3230(12) 0.3120(7) 0.039(4) Uani 1 1 d . . . . .
N9 N -0.1651(13) -0.3904(10) 0.3889(7) 0.021(3) Uani 1 1 d . . . . .
N10 N -0.2315(14) -0.3472(10) 0.1707(7) 0.025(3) Uani 1 1 d . . . . .
N11 N -0.3131(16) -0.3653(11) 0.1143(8) 0.041(4) Uani 1 1 d . . . . .
N12 N -0.2302(17) -0.4837(11) 0.1063(8) 0.040(4) Uani 1 1 d . . . . .
N13 N -0.2420(15) -0.1485(10) 0.1767(6) 0.026(3) Uani 1 1 d . . . . .
N14 N -0.1705(15) -0.1421(10) 0.1264(6) 0.027(3) Uani 1 1 d . . . . .
N15 N -0.2661(14) -0.0310(10) 0.1256(7) 0.024(3) Uani 1 1 d . . . . .
C1 C -0.1935(19) 0.2394(12) 0.7522(9) 0.030(4) Uani 1 1 d . . . . .
H1 H -0.137601 0.237148 0.723001 0.036 Uiso 1 1 calc R U . . .
C2 C -0.353(2) 0.2470(13) 0.7922(9) 0.034(4) Uani 1 1 d . . . . .
H2 H -0.431515 0.248192 0.795396 0.041 Uiso 1 1 calc R U . . .
C3 C -0.3695(19) 0.2337(15) 0.6675(9) 0.036(4) Uani 1 1 d . . . . .
H3A H -0.359429 0.302894 0.661778 0.044 Uiso 1 1 calc R U . . .
H3B H -0.457171 0.194630 0.664076 0.044 Uiso 1 1 calc R U . . .
C4 C -0.3180(17) 0.1849(13) 0.6145(9) 0.028(4) Uani 1 1 d . . . . .
C5 C -0.248(2) 0.2449(15) 0.5734(10) 0.044(5) Uani 1 1 d . . . . .
H5 H -0.239599 0.313505 0.577464 0.053 Uiso 1 1 calc R U . . .
C6 C -0.3442(19) 0.0798(13) 0.5989(9) 0.034(5) Uani 1 1 d . . . . .
H6 H -0.399957 0.036474 0.620959 0.041 Uiso 1 1 calc R U . . .
C7 C -0.289(2) 0.0376(15) 0.5510(9) 0.038(5) Uani 1 1 d . . . . .
H7 H -0.304782 -0.032728 0.543277 0.045 Uiso 1 1 calc R U . . .
C8 C -0.189(2) 0.2027(16) 0.5257(10) 0.054(6) Uani 1 1 d . . . . .
H8 H -0.135488 0.244345 0.501690 0.065 Uiso 1 1 calc R U . . .
C9 C -0.212(2) 0.0979(14) 0.5156(9) 0.036(5) Uani 1 1 d . . . . .
C10 C -0.136(2) 0.0558(17) 0.4718(10) 0.059(6) Uani 1 1 d . . . . .
H10A H -0.070654 0.113218 0.461009 0.071 Uiso 1 1 calc R U . . .
H10B H -0.096022 0.019829 0.497214 0.071 Uiso 1 1 calc R U . . .
C11 C -0.306(2) -0.0197(16) 0.3691(11) 0.053(6) Uani 1 1 d . . . . .
H11 H -0.350229 0.022982 0.378844 0.064 Uiso 1 1 calc R U . . .
C12 C -0.169(2) -0.0866(14) 0.3735(9) 0.036(5) Uani 1 1 d . . . . .
H12 H -0.099488 -0.100054 0.387554 0.044 Uiso 1 1 calc R U . . .
C13 C -0.2314(17) -0.3419(12) 0.3595(8) 0.023(4) Uani 1 1 d . . . . .
H13 H -0.305810 -0.338198 0.370095 0.027 Uiso 1 1 calc R U . . .
C14 C -0.0684(18) -0.3777(14) 0.3579(8) 0.030(4) Uani 1 1 d . . . . .
H14 H -0.008792 -0.405376 0.367967 0.036 Uiso 1 1 calc R U . . .
C15 C -0.2044(16) -0.4486(12) 0.4433(8) 0.020(4) Uani 1 1 d . . . . .
H15A H -0.275593 -0.510856 0.425079 0.023 Uiso 1 1 calc R U . . .
H15B H -0.228585 -0.406876 0.477336 0.023 Uiso 1 1 calc R U . . .
C16 C -0.0986(17) -0.4772(12) 0.4750(8) 0.023(4) Uani 1 1 d . . . . .
C17 C -0.0231(19) -0.4158(12) 0.5319(9) 0.035(5) Uani 1 1 d . . . . .
H17 H -0.036018 -0.357750 0.552415 0.042 Uiso 1 1 calc R U . . .
C18 C 0.0696(18) -0.4406(13) 0.5575(9) 0.030(4) Uani 1 1 d . . . . .
H18 H 0.116615 -0.402313 0.598233 0.036 Uiso 1 1 calc R U . . .
C19 C -0.185(2) -0.4172(13) 0.1651(9) 0.035(4) Uani 1 1 d . . . . .
H19 H -0.126571 -0.421613 0.197546 0.041 Uiso 1 1 calc R U . . .
C20 C -0.198(2) -0.5724(15) 0.0791(12) 0.067(7) Uani 1 1 d . . . . .
H20A H -0.270022 -0.625763 0.051228 0.080 Uiso 1 1 calc R U . . .
H20B H -0.170910 -0.600526 0.115097 0.080 Uiso 1 1 calc R U . . .
C21 C -0.095(2) -0.5352(14) 0.0381(10) 0.041(5) Uani 1 1 d . U . . .
C22 C 0.025(2) -0.4934(15) 0.0650(10) 0.042(5) Uani 1 1 d . . . . .
H22 H 0.045780 -0.489497 0.110413 0.051 Uiso 1 1 calc R U . . .
C23 C -0.119(2) -0.5438(16) -0.0295(10) 0.047(6) Uani 1 1 d . . . . .
H23 H -0.200329 -0.575140 -0.051562 0.057 Uiso 1 1 calc R U . . .
C24 C -0.1855(17) -0.0679(12) 0.0971(9) 0.027(4) Uani 1 1 d . . . . .
H24 H -0.146030 -0.044781 0.062010 0.032 Uiso 1 1 calc R U . . .
C25 C -0.2963(19) -0.0805(13) 0.1765(8) 0.029(4) Uani 1 1 d . . . . .
H25 H -0.347056 -0.068573 0.206617 0.035 Uiso 1 1 calc R U . . .
C26 C -0.3009(17) 0.0542(13) 0.1075(9) 0.030(4) Uani 1 1 d . . . . .
H26A H -0.322920 0.087818 0.146539 0.036 Uiso 1 1 calc R U . . .
H26B H -0.228682 0.104264 0.095955 0.036 Uiso 1 1 calc R U . . .
C27 C -0.4029(17) 0.0252(12) 0.0523(8) 0.022(4) Uani 1 1 d . U . . .
C28 C -0.3958(17) 0.0830(14) 0.0030(9) 0.035(5) Uani 1 1 d . . . . .
H28 H -0.323038 0.138125 0.003733 0.043 Uiso 1 1 calc R U . . .
C028 C -0.310(2) -0.4473(14) 0.0774(10) 0.042(5) Uani 1 1 d . . . . .
H028 H -0.357876 -0.477482 0.035641 0.051 Uiso 1 1 calc R U . . .
C29 C -0.5081(18) -0.0616(13) 0.0461(9) 0.032(4) Uani 1 1 d . . . . .
H29 H -0.512934 -0.105673 0.075946 0.038 Uiso 1 1 calc R U . . .
O41 O 0.0061(14) 0.2485(11) 0.9074(6) 0.054(4) Uani 1 1 d . . . . .
H41A H -0.021680 0.201560 0.872421 0.082 Uiso 1 1 d R U . . .
H41B H 0.050480 0.227260 0.932141 0.082 Uiso 1 1 d R U . . .
O42 O 0.413(2) 0.2381(17) 0.5601(10) 0.147(9) Uani 1 1 d . . . . .
H42A H 0.362358 0.226119 0.524781 0.220 Uiso 1 1 d R U . . .
H42B H 0.484028 0.262229 0.548381 0.220 Uiso 1 1 d R U . . .
O43 O -0.472(3) 0.308(2) 0.9044(14) 0.201(13) Uani 1 1 d . U . . .
H43A H -0.525365 0.339324 0.897444 0.302 Uiso 1 1 d R U . . .
H43B H -0.440345 0.336634 0.944674 0.302 Uiso 1 1 d R U . . .

loop_
_atom_site_aniso_label
_atom_site_aniso_U_11
_atom_site_aniso_U_22
_atom_site_aniso_U_33
_atom_site_aniso_U_23
_atom_site_aniso_U_13
_atom_site_aniso_U_12
W1 0.0258(5) 0.0179(4) 0.0160(4) 0.0014(3) 0.0026(3) 0.0081(4)
W2 0.0216(5) 0.0222(4) 0.0186(4) 0.0037(3) -0.0004(3) 0.0096(4)
W3 0.0184(4) 0.0183(4) 0.0281(4) 0.0058(3) 0.0029(4) 0.0075(4)
W4 0.0244(5) 0.0215(4) 0.0190(4) 0.0064(3) 0.0052(3) 0.0081(4)
W5 0.0221(5) 0.0162(4) 0.0261(4) 0.0037(3) 0.0028(3) 0.0101(4)
W6 0.0212(5) 0.0138(4) 0.0255(4) 0.0048(3) 0.0029(3) 0.0057(3)
W7 0.0209(5) 0.0210(4) 0.0246(4) 0.0059(3) 0.0067(4) 0.0085(4)
W8 0.0232(5) 0.0143(4) 0.0216(4) 0.0044(3) 0.0050(3) 0.0054(4)
W9 0.0311(5) 0.0219(4) 0.0162(4) 0.0048(3) 0.0053(4) 0.0059(4)
W10 0.0288(5) 0.0177(4) 0.0186(4) -0.0004(3) 0.0000(3) 0.0089(4)
W11 0.0272(5) 0.0213(4) 0.0200(4) 0.0031(3) -0.0046(4) 0.0105(4)
W12 0.0235(5) 0.0151(4) 0.0244(4) 0.0037(3) 0.0034(3) 0.0099(4)
P00E 0.016(2) 0.013(2) 0.011(2) 0.0051(16) 0.0039(18) 0.0029(19)
O1 0.032(8) 0.008(6) 0.036(8) 0.007(5) 0.009(6) 0.002(6)
O2 0.015(7) 0.025(7) 0.031(7) 0.010(5) 0.004(6) 0.010(6)
O3 0.030(8) 0.029(7) 0.042(8) 0.008(6) 0.009(7) 0.017(7)
O4 0.018(7) 0.014(6) 0.025(7) 0.003(5) 0.005(6) 0.009(5)
O5 0.022(5) 0.020(4) 0.031(5) 0.008(4) 0.000(4) 0.014(4)
O6 0.052(10) 0.024(7) 0.023(7) -0.003(5) 0.007(7) 0.018(7)
O7 0.029(8) 0.026(7) 0.022(7) -0.001(5) 0.000(6) 0.016(6)
O8 0.018(7) 0.012(6) 0.036(7) 0.002(5) 0.001(6) 0.010(5)
O9 0.039(10) 0.031(8) 0.061(10) 0.018(7) 0.014(8) 0.010(7)
O10 0.031(8) 0.012(6) 0.018(6) 0.005(5) -0.001(6) 0.006(6)
O11 0.033(9) 0.030(7) 0.033(8) 0.001(6) -0.014(6) 0.011(7)
O12 0.018(7) 0.019(6) 0.035(7) 0.010(5) 0.008(6) 0.013(6)
O13 0.049(10) 0.023(7) 0.052(9) 0.011(6) 0.019(8) 0.028(7)
O14 0.026(6) 0.013(5) 0.025(6) -0.007(4) -0.006(5) 0.011(5)
O15 0.015(7) 0.023(7) 0.022(7) 0.003(5) -0.001(5) 0.010(6)
O16 0.026(8) 0.030(7) 0.029(7) 0.015(6) 0.013(6) 0.006(6)
O17 0.023(7) 0.027(7) 0.012(6) 0.005(5) 0.005(5) 0.012(6)
O18 0.042(9) 0.024(7) 0.018(7) -0.002(5) 0.001(6) 0.017(6)
O19 0.025(8) 0.017(7) 0.033(8) -0.005(5) 0.004(6) 0.006(6)
O20 0.018(6) 0.013(5) 0.024(6) 0.006(4) 0.010(5) 0.000(5)
O21 0.020(8) 0.038(8) 0.039(8) 0.006(6) 0.005(6) 0.014(7)
O22 0.011(7) 0.025(7) 0.025(7) 0.003(5) 0.004(5) 0.006(6)
O23 0.034(9) 0.039(8) 0.023(7) 0.004(6) 0.009(6) 0.020(7)
O24 0.014(7) 0.012(6) 0.037(7) 0.006(5) -0.008(6) 0.000(5)
O25 0.022(8) 0.030(7) 0.029(7) 0.012(6) 0.008(6) 0.010(6)
O26 0.023(7) 0.016(6) 0.017(6) 0.001(5) 0.006(6) 0.000(6)
O27 0.012(7) 0.014(6) 0.030(7) 0.013(5) 0.011(5) 0.004(5)
O28 0.029(8) 0.016(6) 0.019(7) -0.002(5) 0.005(6) 0.003(6)
O29 0.028(8) 0.020(7) 0.029(7) 0.004(5) 0.005(6) 0.002(6)
O30 0.039(9) 0.026(7) 0.006(6) 0.006(5) 0.000(6) 0.008(6)
O31 0.047(9) 0.025(7) 0.018(7) 0.007(5) 0.004(6) 0.017(7)
O32 0.052(10) 0.040(8) 0.024(8) 0.019(6) 0.013(7) 0.014(7)
O33 0.011(4) 0.012(4) 0.014(4) -0.002(3) 0.008(3) 0.005(3)
O34 0.020(8) 0.033(7) 0.028(7) 0.015(6) 0.005(6) 0.011(6)
O35 0.025(5) 0.022(4) 0.019(4) -0.003(3) 0.007(4) 0.008(4)
O36 0.019(5) 0.015(4) 0.023(4) 0.006(3) -0.002(4) 0.003(4)
O37 0.012(7) 0.017(6) 0.011(6) -0.006(4) 0.003(5) 0.002(5)
O38 0.015(7) 0.008(6) 0.020(6) 0.003(4) 0.006(5) 0.004(5)
O39 0.028(8) 0.028(7) 0.031(8) 0.008(6) 0.003(6) 0.013(6)
O40 0.033(8) 0.034(7) 0.015(7) 0.000(5) -0.007(6) 0.020(6)
Cu1 0.0358(15) 0.0258(12) 0.0198(12) 0.0077(9) 0.0081(10) 0.0192(11)
N1 0.063(11) 0.039(10) 0.029(7) 0.002(7) 0.014(7) 0.019(9)
N2 0.051(10) 0.047(10) 0.026(7) -0.002(7) 0.000(6) 0.026(9)
N3 0.039(9) 0.026(8) 0.029(6) 0.004(6) 0.006(6) 0.020(8)
N4 0.034(9) 0.032(8) 0.033(7) -0.004(6) 0.006(6) 0.014(7)
N5 0.061(11) 0.065(12) 0.037(9) 0.001(7) -0.006(7) 0.036(10)
N6 0.053(11) 0.033(9) 0.023(7) 0.004(6) 0.002(7) 0.022(8)
N7 0.028(8) 0.025(8) 0.018(7) 0.003(5) 0.005(6) 0.019(7)
N8 0.049(10) 0.064(11) 0.042(10) 0.039(8) 0.028(8) 0.048(10)
N9 0.012(7) 0.020(8) 0.032(8) 0.016(6) 0.004(6) 0.001(6)
N10 0.017(8) 0.026(7) 0.034(7) 0.007(5) 0.008(6) 0.008(7)
N11 0.043(10) 0.030(8) 0.040(8) -0.002(6) -0.009(7) 0.007(8)
N12 0.058(12) 0.026(8) 0.037(8) 0.009(6) 0.023(7) 0.013(8)
N13 0.041(10) 0.023(8) 0.015(7) 0.001(5) -0.002(6) 0.017(7)
N14 0.047(11) 0.026(8) 0.011(7) -0.002(5) -0.001(6) 0.023(7)
N15 0.028(9) 0.024(8) 0.028(8) 0.012(6) 0.008(6) 0.015(7)
C1 0.042(10) 0.031(10) 0.024(7) -0.008(7) 0.003(6) 0.028(9)
C2 0.041(10) 0.023(10) 0.035(7) 0.000(8) 0.015(7) 0.008(9)
C3 0.031(11) 0.047(11) 0.028(7) 0.002(8) 0.000(7) 0.015(10)
C4 0.026(11) 0.026(8) 0.029(8) 0.000(6) -0.005(7) 0.010(8)
C5 0.051(14) 0.031(10) 0.049(12) 0.009(8) 0.014(10) 0.012(10)
C6 0.042(13) 0.028(8) 0.034(10) 0.009(7) 0.012(9) 0.011(9)
C7 0.053(14) 0.034(10) 0.044(11) 0.016(8) 0.014(9) 0.034(10)
C8 0.079(19) 0.044(9) 0.052(13) 0.022(9) 0.029(12) 0.027(11)
C9 0.049(13) 0.039(9) 0.015(9) -0.005(7) 0.002(8) 0.013(9)
C10 0.035(12) 0.078(14) 0.043(11) -0.026(9) 0.003(7) 0.011(11)
C11 0.054(12) 0.061(13) 0.047(10) -0.005(8) -0.004(9) 0.034(11)
C12 0.048(11) 0.042(11) 0.027(8) 0.003(7) 0.005(7) 0.029(10)
C13 0.027(9) 0.021(9) 0.021(9) 0.001(6) 0.003(7) 0.011(8)
C14 0.025(9) 0.046(11) 0.027(10) 0.022(8) 0.007(7) 0.016(9)
C15 0.018(9) 0.014(9) 0.028(9) 0.011(6) 0.011(6) 0.003(8)
C16 0.033(10) 0.021(9) 0.021(8) 0.013(6) 0.007(6) 0.011(8)
C17 0.051(11) 0.011(9) 0.039(10) 0.003(7) -0.007(8) 0.010(8)
C18 0.035(11) 0.022(10) 0.027(10) 0.002(8) -0.004(8) 0.006(9)
C19 0.058(13) 0.029(9) 0.032(8) 0.016(6) 0.024(7) 0.027(9)
C20 0.092(15) 0.038(11) 0.080(15) 0.005(9) 0.053(14) 0.027(11)
C21 0.048(6) 0.033(6) 0.040(6) 0.003(4) 0.009(4) 0.016(4)
C22 0.057(9) 0.047(12) 0.027(10) 0.016(9) 0.008(8) 0.021(9)
C23 0.040(14) 0.066(15) 0.037(7) -0.009(9) 0.004(8) 0.029(13)
C24 0.031(11) 0.024(9) 0.031(10) 0.012(7) 0.010(8) 0.014(8)
C25 0.047(13) 0.030(10) 0.019(9) 0.007(7) 0.009(8) 0.024(9)
C26 0.026(9) 0.037(10) 0.035(9) 0.010(7) 0.001(7) 0.022(8)
C27 0.023(5) 0.021(5) 0.028(5) 0.006(4) 0.002(4) 0.012(4)
C28 0.011(10) 0.041(11) 0.049(11) 0.028(9) -0.002(8) -0.004(9)
C028 0.056(13) 0.031(10) 0.037(9) 0.009(6) 0.015(8) 0.009(9)
C29 0.038(9) 0.022(8) 0.030(11) 0.011(7) 0.002(8) 0.002(6)
O41 0.061(11) 0.078(11) 0.037(9) 0.018(8) -0.003(8) 0.041(9)
O42 0.13(2) 0.18(2) 0.086(17) 0.029(16) -0.028(15) 0.012(18)
O43 0.19(2) 0.24(2) 0.20(2) 0.037(15) 0.044(16) 0.113(16)

loop_
_atom_type_symbol
_atom_type_description
_atom_type_scat_dispersion_real
_atom_type_scat_dispersion_imag
_atom_type_scat_source
C C 0.0033 0.0016 'International Tables Vol C Tables 4.2.6.8 and 6.1.1.4'
H H 0.0000 0.0000 'International Tables Vol C Tables 4.2.6.8 and 6.1.1.4'
Cu Cu 0.3201 1.2651 'International Tables Vol C Tables 4.2.6.8 and 6.1.1.4'
N N 0.0061 0.0033 'International Tables Vol C Tables 4.2.6.8 and 6.1.1.4'
O O 0.0106 0.0060 'International Tables Vol C Tables 4.2.6.8 and 6.1.1.4'
P P 0.1023 0.0942 'International Tables Vol C Tables 4.2.6.8 and 6.1.1.4'
W W -0.8490 6.8722 'International Tables Vol C Tables 4.2.6.8 and 6.1.1.4'

loop_
_geom_angle_atom_site_label_1
_geom_angle_atom_site_label_2
_geom_angle_atom_site_label_3
_geom_angle
_geom_angle_site_symmetry_1
_geom_angle_site_symmetry_3
_geom_angle_publ_flag
O14 W1 O37 73.3(4) . . ?
O15 W1 O14 89.6(4) . . ?
O15 W1 O37 83.5(4) . . ?
O18 W1 O14 101.1(5) . . ?
O18 W1 O15 103.1(5) . . ?
O18 W1 O19 103.2(5) . . ?
O18 W1 O20 100.8(5) . . ?
O18 W1 O37 171.5(4) . . ?
O19 W1 O14 155.7(4) . . ?
O19 W1 O15 84.3(5) . . ?
O19 W1 O20 89.9(5) . . ?
O19 W1 O37 82.7(4) . . ?
O20 W1 O14 86.3(5) . . ?
O20 W1 O15 156.2(4) . . ?
O20 W1 O37 72.9(4) . . ?
O19 W2 O22 88.9(5) . . ?
O19 W2 O24 154.4(5) . . ?
O19 W2 O38 82.4(4) . . ?
O19 W2 O39 84.7(5) . . ?
O21 W2 O19 103.8(5) . . ?
O21 W2 O22 100.3(5) . . ?
O21 W2 O24 101.7(5) . . ?
O21 W2 O38 171.0(5) . . ?
O21 W2 O39 103.1(5) . . ?
O22 W2 O24 87.7(4) . . ?
O22 W2 O38 73.0(4) . . ?
O22 W2 O39 156.5(5) . . ?
O24 W2 O38 72.4(4) . . ?
O24 W2 O39 88.4(5) . . ?
O39 W2 O38 83.8(4) . . ?
O5 W3 O17 86.8(4) . . ?
O5 W3 O36 71.4(4) . . ?
O8 W3 O5 88.1(4) . . ?
O8 W3 O10 85.9(4) . . ?
O8 W3 O17 154.7(5) . . ?
O8 W3 O36 82.9(4) . . ?
O9 W3 O5 101.3(5) . . ?
O9 W3 O8 103.7(6) . . ?
O9 W3 O10 103.7(5) . . ?
O9 W3 O17 101.6(6) . . ?
O9 W3 O36 170.3(5) . . ?
O10 W3 O5 155.0(5) . . ?
O10 W3 O17 88.3(4) . . ?
O10 W3 O36 83.7(4) . . ?
O17 W3 O36 72.0(4) . . ?
O2 W4 O17 86.7(4) . . ?
O2 W4 O36 72.9(4) . . ?
O15 W4 O2 156.1(4) . . ?
O15 W4 O17 88.6(4) . . ?
O15 W4 O36 83.3(4) . . ?
O15 W4 O39 85.9(5) . . ?
O16 W4 O2 101.8(5) . . ?
O16 W4 O15 102.1(5) . . ?
O16 W4 O17 101.2(5) . . ?
O16 W4 O36 172.0(5) . . ?
O16 W4 O39 102.2(5) . . ?
O17 W4 O36 72.8(4) . . ?
O39 W4 O2 89.1(5) . . ?
O39 W4 O17 156.6(4) . . ?
O39 W4 O36 84.0(4) . . ?
O3 W5 O24 100.8(5) . . ?
O3 W5 O33 101.4(5) . . ?
O3 W5 O34 103.3(5) . . ?
O3 W5 O38 170.2(5) . . ?
O3 W5 O40 103.2(5) . . ?
O24 W5 O34 87.9(5) . . ?
O24 W5 O38 72.3(4) . . ?
O33 W5 O24 87.3(4) . . ?
O33 W5 O34 155.3(4) . . ?
O33 W5 O38 71.8(4) . . ?
O33 W5 O40 89.5(5) . . ?
O34 W5 O38 83.7(4) . . ?
O40 W5 O24 155.9(4) . . ?
O40 W5 O34 85.1(5) . . ?
O40 W5 O38 84.1(4) . . ?
O1 W6 O2 101.4(5) . . ?
O1 W6 O4 103.8(5) . . ?
O1 W6 O5 101.3(5) . . ?
O1 W6 O34 103.2(5) . . ?
O1 W6 O36 170.4(5) . . ?
O2 W6 O36 71.9(4) . . ?
O4 W6 O2 154.8(4) . . ?
O4 W6 O5 88.5(4) . . ?
O4 W6 O34 85.4(5) . . ?
O4 W6 O36 83.1(4) . . ?
O5 W6 O2 86.4(5) . . ?
O5 W6 O36 71.8(4) . . ?
O34 W6 O2 89.1(5) . . ?
O34 W6 O5 155.4(5) . . ?
O34 W6 O36 83.8(4) . . ?
O22 W7 O26 89.4(4) . . ?
O22 W7 O38 72.2(4) . . ?
O23 W7 O22 101.0(5) . . ?
O23 W7 O26 102.3(5) . . ?
O23 W7 O29 103.8(5) . . ?
O23 W7 O33 102.9(5) . . ?
O23 W7 O38 170.8(4) . . ?
O26 W7 O38 84.1(4) . . ?
O29 W7 O22 155.2(5) . . ?
O29 W7 O26 85.5(4) . . ?
O29 W7 O38 83.1(4) . . ?
O33 W7 O22 86.7(4) . . ?
O33 W7 O26 154.8(4) . . ?
O33 W7 O29 87.7(4) . . ?
O33 W7 O38 70.9(4) . . ?
O20 W8 O37 72.2(4) . . ?
O25 W8 O20 98.1(5) . . ?
O25 W8 O26 102.6(5) . . ?
O25 W8 O27 101.3(5) . . ?
O25 W8 O28 105.9(5) . . ?
O25 W8 O37 168.3(4) . . ?
O26 W8 O20 87.5(4) . . ?
O26 W8 O27 156.0(4) . . ?
O26 W8 O37 83.8(4) . . ?
O27 W8 O20 86.5(5) . . ?
O27 W8 O37 72.2(4) . . ?
O28 W8 O20 156.0(4) . . ?
O28 W8 O26 86.4(5) . . ?
O28 W8 O27 89.7(5) . . ?
O28 W8 O37 84.1(4) . . ?
O28 W9 O35 83.4(4) . . ?
O29 W9 O28 84.8(5) . . ?
O29 W9 O30 155.1(4) . . ?
O29 W9 O31 89.6(5) . . ?
O29 W9 O35 83.6(4) . . ?
O30 W9 O28 88.2(5) . . ?
O30 W9 O35 71.8(4) . . ?
O31 W9 O28 155.6(4) . . ?
O31 W9 O30 86.9(5) . . ?
O31 W9 O35 72.3(4) . . ?
O32 W9 O28 103.0(5) . . ?
O32 W9 O29 103.6(6) . . ?
O32 W9 O30 101.2(5) . . ?
O32 W9 O31 101.5(5) . . ?
O32 W9 O35 170.6(5) . . ?
O4 W10 O31 153.7(4) . . ?
O4 W10 O35 82.0(4) . . ?
O6 W10 O4 103.8(5) . . ?
O6 W10 O7 100.7(5) . . ?
O6 W10 O31 102.5(5) . . ?
O6 W10 O35 171.2(4) . . ?
O6 W10 O40 103.9(5) . . ?
O7 W10 O4 88.8(4) . . ?
O7 W10 O31 86.6(5) . . ?
O7 W10 O35 72.5(4) . . ?
O31 W10 O35 72.0(4) . . ?
O40 W10 O4 85.1(5) . . ?
O40 W10 O7 155.4(5) . . ?
O40 W10 O31 88.4(5) . . ?
O40 W10 O35 83.1(4) . . ?
O7 W11 O12 154.9(4) . . ?
O7 W11 O35 72.5(4) . . ?
O8 W11 O7 89.1(4) . . ?
O8 W11 O12 83.6(4) . . ?
O8 W11 O35 82.6(4) . . ?
O11 W11 O7 101.7(5) . . ?
O11 W11 O8 102.9(5) . . ?
O11 W11 O12 103.4(5) . . ?
O11 W11 O30 102.2(5) . . ?
O11 W11 O35 172.1(5) . . ?
O12 W11 O35 82.8(4) . . ?
O30 W11 O7 87.1(5) . . ?
O30 W11 O8 154.9(5) . . ?
O30 W11 O12 89.4(5) . . ?
O30 W11 O35 72.5(4) . . ?
O10 W12 O14 89.5(4) . . ?
O10 W12 O27 155.7(4) . . ?
O10 W12 O37 84.0(4) . . ?
O12 W12 O10 86.2(4) . . ?
O12 W12 O14 155.1(4) . . ?
O12 W12 O27 88.4(5) . . ?
O12 W12 O37 82.7(4) . . ?
O13 W12 O10 104.3(5) . . ?
O13 W12 O12 102.9(5) . . ?
O13 W12 O14 101.9(5) . . ?
O13 W12 O27 100.0(5) . . ?
O13 W12 O37 170.2(5) . . ?
O14 W12 O37 72.5(4) . . ?
O27 W12 O14 85.5(5) . . ?
O27 W12 O37 71.8(4) . . ?
O35 P00E O36 110.4(6) . . ?
O35 P00E O38 109.6(6) . . ?
O36 P00E O38 109.3(6) . . ?
O37 P00E O35 109.3(6) . . ?
O37 P00E O36 109.3(6) . . ?
O37 P00E O38 108.9(6) . . ?
W4 O2 W6 125.8(5) . . ?
W6 O4 W10 153.4(7) . . ?
W6 O5 W3 127.8(6) . . ?
W10 O7 W11 126.4(6) . . ?
W3 O8 W11 153.1(6) . . ?
W3 O10 W12 150.4(6) . . ?
W12 O12 W11 153.3(6) . . ?
W12 O14 W1 125.7(5) . . ?
W4 O15 W1 151.7(6) . . ?
W3 O17 W4 125.6(5) . . ?
W1 O19 W2 154.1(7) . . ?
W1 O20 W8 126.1(6) . . ?
W2 O22 W7 125.8(6) . . ?
W2 O24 W5 125.8(5) . . ?
W8 O26 W7 150.0(6) . . ?
W12 O27 W8 127.3(5) . . ?
W8 O28 W9 151.6(6) . . ?
W9 O29 W7 152.4(6) . . ?
W11 O30 W9 126.7(5) . . ?
W9 O31 W10 127.3(6) . . ?
W5 O33 W7 128.0(5) . . ?
W6 O34 W5 151.0(6) . . ?
W9 O35 W10 88.4(3) . . ?
W11 O35 W9 88.8(3) . . ?
W11 O35 W10 88.5(4) . . ?
P00E O35 W9 126.4(6) . . ?
P00E O35 W10 126.0(6) . . ?
P00E O35 W11 126.4(6) . . ?
W4 O36 W3 89.5(4) . . ?
W4 O36 W6 89.3(3) . . ?
W6 O36 W3 88.9(4) . . ?
P00E O36 W3 125.6(5) . . ?
P00E O36 W4 126.7(6) . . ?
P00E O36 W6 125.1(6) . . ?
W1 O37 W8 88.7(3) . . ?
W1 O37 W12 88.6(3) . . ?
W8 O37 W12 88.6(3) . . ?
P00E O37 W1 126.4(6) . . ?
P00E O37 W8 126.7(6) . . ?
P00E O37 W12 125.6(6) . . ?
W2 O38 W5 89.3(3) . . ?
W2 O38 W7 88.9(4) . . ?
W5 O38 W7 89.2(3) . . ?
P00E O38 W2 126.3(5) . . ?
P00E O38 W5 125.5(6) . . ?
P00E O38 W7 125.8(5) . . ?
W4 O39 W2 151.1(6) . . ?
W10 O40 W5 152.4(7) . . ?
N6 Cu1 N7 87.6(5) . . ?
N10 Cu1 N6 171.5(6) . . ?
N10 Cu1 N7 91.7(5) . . ?
N10 Cu1 N13 90.7(5) . . ?
N13 Cu1 N6 91.8(5) . . ?
N13 Cu1 N7 168.4(6) . . ?
N2 N1 H1A 126.0 . . ?
C2 N1 H1A 126.0 . . ?
C2 N1 N2 108.0(16) . . ?
C1 N2 N1 104.7(16) . . ?
C1 N3 C2 104.1(16) . . ?
C1 N3 C3 130.8(16) . . ?
C2 N3 C3 125.0(16) . . ?
C11 N4 C10 131.2(17) . . ?
C11 N4 C12 104.6(17) . . ?
C12 N4 C10 123.8(17) . . ?
C11 N5 N6 105.7(17) . . ?
N5 N6 Cu1 124.2(12) . . ?
C12 N6 Cu1 127.7(14) . . ?
C12 N6 N5 107.8(15) . . ?
N8 N7 Cu1 120.0(10) . . ?
C13 N7 Cu1 129.4(12) . . ?
C13 N7 N8 110.0(13) . . ?
C14 N8 N7 102.7(14) . . ?
C13 N9 C15 123.8(14) . . ?
C14 N9 C13 105.8(13) . . ?
C14 N9 C15 130.3(14) . . ?
N11 N10 Cu1 116.1(11) . . ?
C19 N10 Cu1 135.3(14) . . ?
C19 N10 N11 108.2(16) . . ?
C028 N11 N10 105.3(16) . . ?
C19 N12 C20 129.0(19) . . ?
C028 N12 C19 102.7(16) . . ?
C028 N12 C20 128.3(19) . . ?
N14 N13 Cu1 118.5(10) . . ?
C25 N13 Cu1 131.2(12) . . ?
C25 N13 N14 109.3(13) . . ?
C24 N14 N13 105.0(13) . . ?
C24 N15 C26 125.4(14) . . ?
C25 N15 C24 105.8(13) . . ?
C25 N15 C26 128.5(14) . . ?
N2 C1 N3 112.4(17) . . ?
N2 C1 H1 123.8 . . ?
N3 C1 H1 123.8 . . ?
N1 C2 N3 110.7(19) . . ?
N1 C2 H2 124.6 . . ?
N3 C2 H2 124.6 . . ?
N3 C3 H3A 109.6 . . ?
N3 C3 H3B 109.6 . . ?
N3 C3 C4 110.2(15) . . ?
H3A C3 H3B 108.1 . . ?
C4 C3 H3A 109.6 . . ?
C4 C3 H3B 109.6 . . ?
C5 C4 C3 119.6(16) . . ?
C6 C4 C3 123.4(17) . . ?
C6 C4 C5 116.9(17) . . ?
C4 C5 H5 119.5 . . ?
C4 C5 C8 121.1(18) . . ?
C8 C5 H5 119.5 . . ?
C4 C6 H6 119.2 . . ?
C4 C6 C7 121.5(18) . . ?
C7 C6 H6 119.2 . . ?
C6 C7 H7 119.7 . . ?
C9 C7 C6 120.7(17) . . ?
C9 C7 H7 119.7 . . ?
C5 C8 H8 120.7 . . ?
C9 C8 C5 118.5(19) . . ?
C9 C8 H8 120.7 . . ?
C7 C9 C8 120.6(18) . . ?
C7 C9 C10 120.7(18) . . ?
C8 C9 C10 118.2(19) . . ?
N4 C10 C9 114.9(17) . . ?
N4 C10 H10A 108.5 . . ?
N4 C10 H10B 108.5 . . ?
C9 C10 H10A 108.5 . . ?
C9 C10 H10B 108.5 . . ?
H10A C10 H10B 107.5 . . ?
N4 C11 N5 111.3(19) . . ?
N4 C11 H11 124.4 . . ?
N5 C11 H11 124.4 . . ?
N4 C12 H12 124.7 . . ?
N6 C12 N4 110.5(18) . . ?
N6 C12 H12 124.7 . . ?
N7 C13 N9 107.6(15) . . ?
N7 C13 H13 126.2 . . ?
N9 C13 H13 126.2 . . ?
N8 C14 N9 113.9(16) . . ?
N8 C14 H14 123.1 . . ?
N9 C14 H14 123.1 . . ?
N9 C15 H15A 109.4 . . ?
N9 C15 H15B 109.4 . . ?
N9 C15 C16 111.0(13) . . ?
H15A C15 H15B 108.0 . . ?
C16 C15 H15A 109.4 . . ?
C16 C15 H15B 109.4 . . ?
C17 C16 C15 119.9(15) . . ?
C17 C16 C18 118.7(17) . 2_546 ?
C18 C16 C15 121.0(16) 2_546 . ?
C16 C17 H17 120.5 . . ?
C18 C17 C16 118.9(17) . . ?
C18 C17 H17 120.5 . . ?
C16 C18 H18 118.9 2_546 . ?
C17 C18 C16 122.2(17) . 2_546 ?
C17 C18 H18 118.9 . . ?
N10 C19 N12 111.4(18) . . ?
N10 C19 H19 124.3 . . ?
N12 C19 H19 124.3 . . ?
N12 C20 H20A 110.1 . . ?
N12 C20 H20B 110.1 . . ?
N12 C20 C21 107.8(16) . . ?
H20A C20 H20B 108.5 . . ?
C21 C20 H20A 110.1 . . ?
C21 C20 H20B 110.1 . . ?
C22 C21 C20 123(2) . . ?
C22 C21 C23 115(2) . . ?
C23 C21 C20 122(2) . . ?
C21 C22 H22 118.0 . . ?
C21 C22 C23 124(2) . 2_545 ?
C23 C22 H22 118.0 2_545 . ?
C21 C23 C22 121(2) . 2_545 ?
C21 C23 H23 119.7 . . ?
C22 C23 H23 119.7 2_545 . ?
N14 C24 N15 110.7(15) . . ?
N14 C24 H24 124.7 . . ?
N15 C24 H24 124.7 . . ?
N13 C25 N15 109.1(15) . . ?
N13 C25 H25 125.5 . . ?
N15 C25 H25 125.5 . . ?
N15 C26 H26A 108.3 . . ?
N15 C26 H26B 108.3 . . ?
H26A C26 H26B 107.4 . . ?
C27 C26 N15 116.0(15) . . ?
C27 C26 H26A 108.3 . . ?
C27 C26 H26B 108.3 . . ?
C28 C27 C26 120.8(17) . . ?
C29 C27 C26 121.9(15) . . ?
C29 C27 C28 117.3(17) . . ?
C27 C28 H28 119.1 . . ?
C29 C28 C27 121.8(17) 2_455 . ?
C29 C28 H28 119.1 2_455 . ?
N11 C028 N12 112.5(19) . . ?
N11 C028 H028 123.8 . . ?
N12 C028 H028 123.8 . . ?
C27 C29 H29 119.7 . . ?
C28 C29 C27 120.6(15) 2_455 . ?
C28 C29 H29 119.7 2_455 . ?
H41A O41 H41B 104.5 . . ?
H42A O42 H42B 104.5 . . ?
H43A O43 H43B 100.0 . . ?

loop_
_geom_bond_atom_site_label_1
_geom_bond_atom_site_label_2
_geom_bond_distance
_geom_bond_site_symmetry_2
_geom_bond_publ_flag
W1 O14 1.923(10) . ?
W1 O15 1.917(11) . ?
W1 O18 1.667(11) . ?
W1 O19 1.897(11) . ?
W1 O20 1.903(10) . ?
W1 O37 2.433(10) . ?
W2 O19 1.905(10) . ?
W2 O21 1.688(12) . ?
W2 O22 1.910(11) . ?
W2 O24 1.911(10) . ?
W2 O38 2.425(10) . ?
W2 O39 1.915(12) . ?
W3 O5 1.912(10) . ?
W3 O8 1.894(11) . ?
W3 O9 1.709(14) . ?
W3 O10 1.902(10) . ?
W3 O17 1.920(10) . ?
W3 O36 2.453(11) . ?
W4 O2 1.904(11) . ?
W4 O15 1.898(10) . ?
W4 O16 1.703(10) . ?
W4 O17 1.931(11) . ?
W4 O36 2.415(10) . ?
W4 O39 1.902(12) . ?
W5 O3 1.709(10) . ?
W5 O24 1.918(11) . ?
W5 O33 1.895(10) . ?
W5 O34 1.932(11) . ?
W5 O38 2.426(9) . ?
W5 O40 1.908(10) . ?
W6 O1 1.688(10) . ?
W6 O2 1.929(11) . ?
W6 O4 1.885(10) . ?
W6 O5 1.905(10) . ?
W6 O34 1.898(11) . ?
W6 O36 2.441(10) . ?
W7 O22 1.925(10) . ?
W7 O23 1.667(12) . ?
W7 O26 1.937(10) . ?
W7 O29 1.915(11) . ?
W7 O33 1.914(9) . ?
W7 O38 2.450(10) . ?
W8 O20 1.925(10) . ?
W8 O25 1.703(11) . ?
W8 O26 1.897(11) . ?
W8 O27 1.916(10) . ?
W8 O28 1.876(10) . ?
W8 O37 2.449(10) . ?
W9 O28 1.937(10) . ?
W9 O29 1.901(12) . ?
W9 O30 1.932(12) . ?
W9 O31 1.901(11) . ?
W9 O32 1.648(11) . ?
W9 O35 2.449(11) . ?
W10 O4 1.911(10) . ?
W10 O6 1.682(11) . ?
W10 O7 1.903(11) . ?
W10 O31 1.914(11) . ?
W10 O35 2.455(10) . ?
W10 O40 1.890(11) . ?
W11 O7 1.926(10) . ?
W11 O8 1.924(11) . ?
W11 O11 1.703(11) . ?
W11 O12 1.937(11) . ?
W11 O30 1.896(11) . ?
W11 O35 2.442(11) . ?
W12 O10 1.905(10) . ?
W12 O12 1.864(11) . ?
W12 O13 1.687(11) . ?
W12 O14 1.923(10) . ?
W12 O27 1.915(10) . ?
W12 O37 2.467(10) . ?
P00E O35 1.517(11) . ?
P00E O36 1.533(11) . ?
P00E O37 1.512(10) . ?
P00E O38 1.544(11) . ?
Cu1 N6 2.008(15) . ?
Cu1 N7 2.009(13) . ?
Cu1 N10 1.992(14) . ?
Cu1 N13 1.996(12) . ?
N1 H1A 0.8600 . ?
N1 N2 1.40(2) . ?
N1 C2 1.27(2) . ?
N2 C1 1.32(2) . ?
N3 C1 1.32(2) . ?
N3 C2 1.38(2) . ?
N3 C3 1.47(2) . ?
N4 C10 1.50(2) . ?
N4 C11 1.32(2) . ?
N4 C12 1.35(2) . ?
N5 N6 1.36(2) . ?
N5 C11 1.33(2) . ?
N6 C12 1.30(2) . ?
N7 N8 1.396(19) . ?
N7 C13 1.31(2) . ?
N8 C14 1.301(19) . ?
N9 C13 1.355(19) . ?
N9 C14 1.32(2) . ?
N9 C15 1.499(18) . ?
N10 N11 1.360(19) . ?
N10 C19 1.280(19) . ?
N11 C028 1.30(2) . ?
N12 C19 1.35(2) . ?
N12 C20 1.47(2) . ?
N12 C028 1.34(2) . ?
N13 N14 1.379(18) . ?
N13 C25 1.320(19) . ?
N14 C24 1.337(18) . ?
N15 C24 1.36(2) . ?
N15 C25 1.350(19) . ?
N15 C26 1.481(18) . ?
C1 H1 0.9300 . ?
C2 H2 0.9300 . ?
C3 H3A 0.9700 . ?
C3 H3B 0.9700 . ?
C3 C4 1.48(2) . ?
C4 C5 1.40(2) . ?
C4 C6 1.39(2) . ?
C5 H5 0.9300 . ?
C5 C8 1.42(3) . ?
C6 H6 0.9300 . ?
C6 C7 1.39(2) . ?
C7 H7 0.9300 . ?
C7 C9 1.36(2) . ?
C8 H8 0.9300 . ?
C8 C9 1.39(2) . ?
C9 C10 1.52(3) . ?
C10 H10A 0.9700 . ?
C10 H10B 0.9700 . ?
C11 H11 0.9300 . ?
C12 H12 0.9300 . ?
C13 H13 0.9300 . ?
C14 H14 0.9300 . ?
C15 H15A 0.9700 . ?
C15 H15B 0.9700 . ?
C15 C16 1.54(2) . ?
C16 C17 1.37(2) . ?
C16 C18 1.41(2) 2_546 ?
C17 H17 0.9300 . ?
C17 C18 1.33(2) . ?
C18 H18 0.9300 . ?
C19 H19 0.9300 . ?
C20 H20A 0.9700 . ?
C20 H20B 0.9700 . ?
C20 C21 1.52(3) . ?
C21 C22 1.35(3) . ?
C21 C23 1.37(3) . ?
C22 H22 0.9300 . ?
C22 C23 1.37(3) 2_545 ?
C23 H23 0.9300 . ?
C24 H24 0.9300 . ?
C25 H25 0.9300 . ?
C26 H26A 0.9700 . ?
C26 H26B 0.9700 . ?
C26 C27 1.46(2) . ?
C27 C28 1.38(2) . ?
C27 C29 1.38(2) . ?
C28 H28 0.9300 . ?
C28 C29 1.35(2) 2_455 ?
C028 H028 0.9300 . ?
C29 H29 0.9300 . ?
O41 H41A 0.8500 . ?
O41 H41B 0.8500 . ?
O42 H42A 0.8498 . ?
O42 H42B 0.8501 . ?
O43 H43A 0.8948 . ?
O43 H43B 0.8497 . ?

loop_
_geom_torsion_atom_site_label_1
_geom_torsion_atom_site_label_2
_geom_torsion_atom_site_label_3
_geom_torsion_atom_site_label_4
_geom_torsion
_geom_torsion_site_symmetry_1
_geom_torsion_site_symmetry_2
_geom_torsion_site_symmetry_3
_geom_torsion_site_symmetry_4
_geom_torsion_publ_flag
O1 W6 O4 W10 -127.4(12) . . . . ?
O1 W6 O34 W5 130.9(13) . . . . ?
O2 W4 O15 W1 -49(2) . . . . ?
O2 W6 O4 W10 53.0(18) . . . . ?
O2 W6 O34 W5 -127.6(14) . . . . ?
O3 W5 O33 W7 -169.8(7) . . . . ?
O4 W6 O34 W5 27.8(13) . . . . ?
O4 W10 O40 W5 -27.1(13) . . . . ?
O5 W3 O8 W11 -129.0(13) . . . . ?
O5 W6 O4 W10 131.3(12) . . . . ?
O5 W6 O34 W5 -48(2) . . . . ?
O6 W10 O40 W5 -130.1(14) . . . . ?
O7 W10 O40 W5 49(2) . . . . ?
O7 W11 O30 W9 -68.7(7) . . . . ?
O8 W11 O30 W9 12.9(15) . . . . ?
O9 W3 O8 W11 129.9(13) . . . . ?
O10 W3 O8 W11 26.7(12) . . . . ?
O10 W12 O12 W11 -27.9(14) . . . . ?
O11 W11 O30 W9 -170.0(7) . . . . ?
O12 W11 O30 W9 86.4(7) . . . . ?
O13 W12 O12 W11 -131.7(14) . . . . ?
O14 W1 O19 W2 -48(2) . . . . ?
O14 W12 O12 W11 53(2) . . . . ?
O15 W1 O19 W2 28.1(15) . . . . ?
O16 W4 O15 W1 130.7(13) . . . . ?
O17 W3 O8 W11 -50.4(18) . . . . ?
O17 W4 O15 W1 -128.1(13) . . . . ?
O18 W1 O19 W2 130.2(15) . . . . ?
O20 W1 O19 W2 -128.8(15) . . . . ?
O20 W8 O26 W7 127.5(12) . . . . ?
O20 W8 O28 W9 -45(2) . . . . ?
O24 W5 O33 W7 -69.3(7) . . . . ?
O25 W8 O26 W7 -134.7(12) . . . . ?
O25 W8 O28 W9 133.1(14) . . . . ?
O26 W8 O28 W9 31.0(14) . . . . ?
O27 W8 O26 W7 51.8(18) . . . . ?
O27 W8 O28 W9 -125.3(14) . . . . ?
O27 W12 O12 W11 128.3(14) . . . . ?
O28 W8 O26 W7 -29.2(12) . . . . ?
O31 W10 O40 W5 127.4(14) . . . . ?
O34 W5 O33 W7 9.8(15) . . . . ?
O34 W6 O4 W10 -24.9(12) . . . . ?
O35 W10 O40 W5 55.4(13) . . . . ?
O35 W11 O30 W9 3.8(6) . . . . ?
O35 P00E O36 W3 -59.1(8) . . . . ?
O35 P00E O36 W4 179.7(6) . . . . ?
O35 P00E O36 W6 59.3(8) . . . . ?
O35 P00E O37 W1 -179.9(7) . . . . ?
O35 P00E O37 W8 -58.9(9) . . . . ?
O35 P00E O37 W12 60.8(8) . . . . ?
O35 P00E O38 W2 -179.9(6) . . . . ?
O35 P00E O38 W5 -59.5(8) . . . . ?
O35 P00E O38 W7 60.1(8) . . . . ?
O36 W3 O8 W11 -57.4(12) . . . . ?
O36 W4 O15 W1 -55.3(12) . . . . ?
O36 W6 O4 W10 59.4(12) . . . . ?
O36 W6 O34 W5 -55.6(13) . . . . ?
O36 P00E O35 W9 -179.6(6) . . . . ?
O36 P00E O35 W10 -60.1(9) . . . . ?
O36 P00E O35 W11 59.7(8) . . . . ?
O36 P00E O37 W1 59.2(9) . . . . ?
O36 P00E O37 W8 -179.8(6) . . . . ?
O36 P00E O37 W12 -60.0(8) . . . . ?
O36 P00E O38 W2 -58.8(8) . . . . ?
O36 P00E O38 W5 61.6(8) . . . . ?
O36 P00E O38 W7 -178.8(6) . . . . ?
O37 W1 O19 W2 -56.0(15) . . . . ?
O37 W8 O26 W7 55.2(11) . . . . ?
O37 W8 O28 W9 -53.2(14) . . . . ?
O37 W12 O12 W11 56.5(14) . . . . ?
O37 P00E O35 W9 60.2(9) . . . . ?
O37 P00E O35 W10 179.7(7) . . . . ?
O37 P00E O35 W11 -60.5(9) . . . . ?
O37 P00E O36 W3 61.2(8) . . . . ?
O37 P00E O36 W4 -60.1(8) . . . . ?
O37 P00E O36 W6 179.5(6) . . . . ?
O37 P00E O38 W2 60.6(8) . . . . ?
O37 P00E O38 W5 -179.0(6) . . . . ?
O37 P00E O38 W7 -59.5(8) . . . . ?
O38 W5 O33 W7 3.0(6) . . . . ?
O38 P00E O35 W9 -59.1(8) . . . . ?
O38 P00E O35 W10 60.4(9) . . . . ?
O38 P00E O35 W11 -179.9(6) . . . . ?
O38 P00E O36 W3 -179.7(6) . . . . ?
O38 P00E O36 W4 59.0(8) . . . . ?
O38 P00E O36 W6 -61.3(8) . . . . ?
O38 P00E O37 W1 -60.2(8) . . . . ?
O38 P00E O37 W8 60.8(8) . . . . ?
O38 P00E O37 W12 -179.4(6) . . . . ?
O39 W4 O15 W1 29.1(13) . . . . ?
O40 W5 O33 W7 86.9(7) . . . . ?
Cu1 N6 C12 N4 173.5(12) . . . . ?
Cu1 N7 N8 C14 -171.6(12) . . . . ?
Cu1 N7 C13 N9 171.6(10) . . . . ?
Cu1 N10 N11 C028 -173.9(12) . . . . ?
Cu1 N10 C19 N12 172.6(12) . . . . ?
Cu1 N13 N14 C24 -169.9(11) . . . . ?
Cu1 N13 C25 N15 170.2(12) . . . . ?
N1 N2 C1 N3 -4(2) . . . . ?
N2 N1 C2 N3 -2(2) . . . . ?
N3 C3 C4 C5 -110.2(19) . . . . ?
N3 C3 C4 C6 75(2) . . . . ?
N5 N6 C12 N4 0(2) . . . . ?
N6 N5 C11 N4 -3(2) . . . . ?
N7 N8 C14 N9 -2(2) . . . . ?
N8 N7 C13 N9 0.1(19) . . . . ?
N9 C15 C16 C17 95.8(18) . . . . ?
N9 C15 C16 C18 -77.3(19) . . . 2_546 ?
N10 N11 C028 N12 0(2) . . . . ?
N11 N10 C19 N12 0(2) . . . . ?
N12 C20 C21 C22 86(2) . . . . ?
N12 C20 C21 C23 -95(2) . . . . ?
N13 N14 C24 N15 -2(2) . . . . ?
N14 N13 C25 N15 2(2) . . . . ?
N15 C26 C27 C28 -136.2(17) . . . . ?
N15 C26 C27 C29 42(2) . . . . ?
C1 N3 C2 N1 0(2) . . . . ?
C1 N3 C3 C4 26(3) . . . . ?
C2 N1 N2 C1 3.9(19) . . . . ?
C2 N3 C1 N2 3(2) . . . . ?
C2 N3 C3 C4 -158.5(16) . . . . ?
C3 N3 C1 N2 178.8(16) . . . . ?
C3 N3 C2 N1 -176.4(16) . . . . ?
C3 C4 C5 C8 175(2) . . . . ?
C3 C4 C6 C7 -176.6(19) . . . . ?
C4 C5 C8 C9 6(3) . . . . ?
C4 C6 C7 C9 -3(3) . . . . ?
C5 C4 C6 C7 9(3) . . . . ?
C5 C8 C9 C7 -1(3) . . . . ?
C5 C8 C9 C10 -172(2) . . . . ?
C6 C4 C5 C8 -10(3) . . . . ?
C6 C7 C9 C8 -1(3) . . . . ?
C6 C7 C9 C10 170.0(19) . . . . ?
C7 C9 C10 N4 74(3) . . . . ?
C8 C9 C10 N4 -114(2) . . . . ?
C10 N4 C11 N5 175.8(19) . . . . ?
C10 N4 C12 N6 -175.4(17) . . . . ?
C11 N4 C10 C9 31(3) . . . . ?
C11 N4 C12 N6 -2(2) . . . . ?
C11 N5 N6 Cu1 -171.8(14) . . . . ?
C11 N5 N6 C12 2(2) . . . . ?
C12 N4 C10 C9 -157.3(18) . . . . ?
C12 N4 C11 N5 3(2) . . . . ?
C13 N7 N8 C14 1(2) . . . . ?
C13 N9 C14 N8 2(2) . . . . ?
C13 N9 C15 C16 -169.3(14) . . . . ?
C14 N9 C13 N7 -1.0(19) . . . . ?
C14 N9 C15 C16 14(2) . . . . ?
C15 N9 C13 N7 -178.6(14) . . . . ?
C15 N9 C14 N8 179.1(17) . . . . ?
C15 C16 C17 C18 -178.4(16) . . . . ?
C16 C17 C18 C16 5(3) . . . 2_546 ?
C18 C16 C17 C18 -5(3) 2_546 . . . ?
C19 N10 N11 C028 0(2) . . . . ?
C19 N12 C20 C21 -92(2) . . . . ?
C19 N12 C028 N11 1(2) . . . . ?
C20 N12 C19 N10 177.6(18) . . . . ?
C20 N12 C028 N11 -177.6(18) . . . . ?
C20 C21 C22 C23 -177.8(17) . . . 2_545 ?
C20 C21 C23 C22 177.9(17) . . . 2_545 ?
C22 C21 C23 C22 -3(3) . . . 2_545 ?
C23 C21 C22 C23 3(3) . . . 2_545 ?
C24 N15 C25 N13 -3(2) . . . . ?
C24 N15 C26 C27 87(2) . . . . ?
C25 N13 N14 C24 0(2) . . . . ?
C25 N15 C24 N14 3(2) . . . . ?
C25 N15 C26 C27 -101(2) . . . . ?
C26 N15 C24 N14 177.6(16) . . . . ?
C26 N15 C25 N13 -177.4(16) . . . . ?
C26 C27 C28 C29 -175.7(17) . . . 2_455 ?
C26 C27 C29 C28 175.8(17) . . . 2_455 ?
C28 C27 C29 C28 -6(3) . . . 2_455 ?
C028 N12 C19 N10 -1(2) . . . . ?
C028 N12 C20 C21 86(3) . . . . ?
C29 C27 C28 C29 6(3) . . . 2_455 ?
